data_7703317
loop_
_publ_author_name
'Geisler, Heiko'
'Wernitznig, Debora'
'Hejl, Michaela'
'Gajic, Natalie'
'Jakupec, Michael A.'
'Kandioller, Wolfgang'
'Keppler, Bernhard K.'

_publ_section_title
;
 Novel phthiocol-based organometallics with tridentate coordination motif
 and their unexpected cytotoxic behaviour.
;
_journal_issue 5
_journal_name_full 'Dalton transactions (Cambridge, England : 2003)'
_journal_page_first 1393
_journal_page_last 1397
_journal_paper_doi 10.1039/c9dt04462k
_journal_volume 49
_journal_year 2020
_chemical_formula_moiety 'C25 H26 N2 O3 Os'
_chemical_formula_sum 'C25 H26 N2 O3 Os'
_chemical_formula_weight 592.68
_chemical_name_systematic
'[(3-Methyl-1-(4-methyl-1H-\kN2-pyrazol-1-yl)-4-oxo-1,4-dihydronaphtalene-1,2-bis(olato)-\kO1-\kO2)(\h6-p-cymene)osmium(II)]'
_space_group_crystal_system monoclinic
_space_group_IT_number 14
_space_group_name_Hall '-P 2ybc'
_space_group_name_H-M_alt 'P 1 21/c 1'
_atom_sites_solution_hydrogens geom
_atom_sites_solution_primary direct
_audit_creation_date 2019-09-06
_audit_creation_method
;
Olex2 1.2
(compiled 2018.05.29 svn.r3508 for OlexSys, GUI svn.r5506)
;
_audit_update_record
;
2019-09-23 deposited with the CCDC.	2020-01-08 downloaded from the CCDC.
;
_cell_angle_alpha 90
_cell_angle_beta 110.5999(13)
_cell_angle_gamma 90
_cell_formula_units_Z 4
_cell_length_a 16.3690(9)
_cell_length_b 7.6784(4)
_cell_length_c 18.1186(10)
_cell_measurement_reflns_used 9859
_cell_measurement_temperature 100.0
_cell_measurement_theta_max 68.58
_cell_measurement_theta_min 2.61
_cell_volume 2131.7(2)
_computing_cell_refinement 'SAINT V8.38A (?, 2016)'
_computing_data_reduction 'SAINT V8.38A (?, 2016)'
_computing_molecular_graphics 'Olex2 (Dolomanov et al., 2009)'
_computing_publication_material 'Olex2 (Dolomanov et al., 2009)'
_computing_structure_refinement 'ShelXL (Sheldrick, 2015)'
_computing_structure_solution 'ShelXS (Sheldrick, 2008)'
_diffrn_ambient_temperature 100.0
_diffrn_measured_fraction_theta_full 0.995
_diffrn_measured_fraction_theta_max 0.990
_diffrn_measurement_device_type 'Bruker D8 Venture'
_diffrn_measurement_method '\f and \w scans'
_diffrn_radiation_probe x-ray
_diffrn_radiation_type CuK\a
_diffrn_radiation_wavelength 1.54178
_diffrn_reflns_av_R_equivalents 0.0888
_diffrn_reflns_av_unetI/netI 0.0369
_diffrn_reflns_Laue_measured_fraction_full 0.995
_diffrn_reflns_Laue_measured_fraction_max 0.990
_diffrn_reflns_limit_h_max 19
_diffrn_reflns_limit_h_min -19
_diffrn_reflns_limit_k_max 9
_diffrn_reflns_limit_k_min -8
_diffrn_reflns_limit_l_max 21
_diffrn_reflns_limit_l_min -21
_diffrn_reflns_number 31965
_diffrn_reflns_point_group_measured_fraction_full 0.995
_diffrn_reflns_point_group_measured_fraction_max 0.990
_diffrn_reflns_theta_full 67.679
_diffrn_reflns_theta_max 68.590
_diffrn_reflns_theta_min 5.216
_diffrn_source 'sealed xray tube'
_diffrn_source_type 'Incoatec IuS'
_diffrn_standards_number 0
_exptl_absorpt_coefficient_mu 11.544
_exptl_absorpt_correction_T_max 0.1665
_exptl_absorpt_correction_T_min 0.0420
_exptl_absorpt_correction_type multi-scan
_exptl_absorpt_process_details
;
SADABS-2016/2 (Bruker,2016/2) was used for absorption correction. 
wR2(int) was 0.1184 before and 0.0637 after correction. 
The Ratio of minimum to maximum transmission is 0.2523. 
The \l/2 correction factor is Not present.
;
_exptl_crystal_colour 'clear yellow'
_exptl_crystal_colour_lustre clear
_exptl_crystal_colour_primary yellow
_exptl_crystal_density_diffrn 1.847
_exptl_crystal_description block
_exptl_crystal_F_000 1160
_exptl_crystal_size_max 0.1
_exptl_crystal_size_mid 0.05
_exptl_crystal_size_min 0.02
_refine_diff_density_max 1.807
_refine_diff_density_min -0.795
_refine_diff_density_rms 0.135
_refine_ls_extinction_method none
_refine_ls_goodness_of_fit_ref 1.110
_refine_ls_hydrogen_treatment constr
_refine_ls_matrix_type full
_refine_ls_number_parameters 285
_refine_ls_number_reflns 3888
_refine_ls_number_restraints 0
_refine_ls_restrained_S_all 1.110
_refine_ls_R_factor_all 0.0301
_refine_ls_R_factor_gt 0.0298
_refine_ls_shift/su_max 0.001
_refine_ls_shift/su_mean 0.000
_refine_ls_structure_factor_coef Fsqd
_refine_ls_weighting_details
;
 w=1/[\s^2^(Fo^2^)+(0.0451P)^2^+2.5141P]
 where P=(Fo^2^+2Fc^2^)/3
;
_refine_ls_weighting_scheme calc
_refine_ls_wR_factor_gt 0.0794
_refine_ls_wR_factor_ref 0.0796
_reflns_Friedel_coverage 0.000
_reflns_number_gt 3864
_reflns_number_total 3888
_reflns_threshold_expression 'I > 2\s(I)'
_cod_data_source_file c9dt04462k2.cif
_cod_data_source_block cu_hege580_p21c
_cod_depositor_comments 'Adding full bibliography for 7703315--7703322.cif.'
_cod_original_sg_symbol_H-M 'P 21/c'
_cod_database_code 7703317
_shelxl_version_number 2013-2
_shelx_space_group_comment
;
The symmetry employed for this shelxl refinement is uniquely defined
by the following loop, which should always be used as a source of
symmetry information in preference to the above space-group names.
They are only intended as comments.
;
_shelx_estimated_absorpt_t_max 0.802
_shelx_estimated_absorpt_t_min 0.391

loop_
_space_group_symop_operation_xyz
'x, y, z'
'-x, y+1/2, -z+1/2'
'-x, -y, -z'
'x, -y-1/2, z-1/2'

loop_
_atom_site_label
_atom_site_type_symbol
_atom_site_fract_x
_atom_site_fract_y
_atom_site_fract_z
_atom_site_U_iso_or_equiv
_atom_site_adp_type
_atom_site_occupancy
_atom_site_site_symmetry_order
_atom_site_calc_flag
_atom_site_refinement_flags_posn
Os1 Os 0.14568(2) 0.05396(2) 0.15104(2) 0.02487(9) Uani 1 1 d .
O1 O 0.20041(15) 0.1255(3) 0.06971(14) 0.0271(5) Uani 1 1 d .
O2 O 0.14002(15) -0.1770(3) 0.08512(13) 0.0278(5) Uani 1 1 d .
O3 O 0.2857(2) -0.4142(4) -0.07415(18) 0.0376(7) Uani 1 1 d .
N1 N 0.3156(2) -0.0383(4) 0.14889(19) 0.0281(7) Uani 1 1 d .
N2 N 0.27728(19) -0.0193(4) 0.20380(17) 0.0274(6) Uani 1 1 d .
C1 C 0.2519(2) -0.0122(5) 0.0655(2) 0.0284(7) Uani 1 1 d .
C2 C 0.1963(2) -0.1770(5) 0.04869(19) 0.0281(7) Uani 1 1 d .
C3 C 0.2047(2) -0.3075(5) 0.00016(19) 0.0296(7) Uani 1 1 d .
C4 C 0.2704(2) -0.2935(5) -0.03581(19) 0.0305(7) Uani 1 1 d .
C5 C 0.3178(2) -0.1228(5) -0.0306(2) 0.0302(7) Uani 1 1 d .
C6 C 0.3709(2) -0.0981(6) -0.0755(2) 0.0324(7) Uani 1 1 d .
H6 H 0.3821 -0.1927 -0.1044 0.039 Uiso 1 1 calc R
C7 C 0.4073(3) 0.0633(5) -0.0781(2) 0.0342(9) Uani 1 1 d .
H7 H 0.4441 0.0785 -0.1081 0.041 Uiso 1 1 calc R
C8 C 0.3904(2) 0.2035(5) -0.0372(2) 0.0326(7) Uani 1 1 d .
H8 H 0.4138 0.3151 -0.0406 0.039 Uiso 1 1 calc R
C9 C 0.3390(2) 0.1796(5) 0.0090(2) 0.0302(7) Uani 1 1 d .
H9 H 0.3278 0.2745 0.0377 0.036 Uiso 1 1 calc R
C10 C 0.3042(2) 0.0166(5) 0.0129(2) 0.0286(7) Uani 1 1 d .
C11 C 0.3398(2) -0.0361(5) 0.2737(2) 0.0284(7) Uani 1 1 d .
H11 H 0.3315 -0.0261 0.3229 0.034 Uiso 1 1 calc R
C12 C 0.4194(3) -0.0707(5) 0.2647(3) 0.0333(9) Uani 1 1 d .
C13 C 0.4009(2) -0.0714(5) 0.1837(2) 0.0315(8) Uani 1 1 d .
H13 H 0.4414 -0.0916 0.1578 0.038 Uiso 1 1 calc R
C14 C 0.5070(3) -0.0967(7) 0.3290(2) 0.0460(10) Uani 1 1 d .
H14A H 0.5062 -0.0445 0.3781 0.069 Uiso 1 1 calc GR
H14B H 0.5525 -0.0410 0.3136 0.069 Uiso 1 1 calc GR
H14C H 0.5193 -0.2216 0.3370 0.069 Uiso 1 1 calc GR
C15 C 0.1477(3) -0.4671(5) -0.0174(2) 0.0323(8) Uani 1 1 d .
H15A H 0.1827 -0.5689 0.0074 0.048 Uiso 1 1 calc GR
H15B H 0.1227 -0.4848 -0.0746 0.048 Uiso 1 1 calc GR
H15C H 0.1005 -0.4516 0.0034 0.048 Uiso 1 1 calc GR
C16 C 0.1383(2) 0.2845(5) 0.21919(19) 0.0270(7) Uani 1 1 d .
C17 C 0.1321(2) 0.1309(5) 0.26158(19) 0.0279(7) Uani 1 1 d .
H17 H 0.1712 0.1169 0.3143 0.033 Uiso 1 1 calc R
C18 C 0.0696(2) -0.0013(5) 0.2275(2) 0.0280(7) Uani 1 1 d .
H18 H 0.0659 -0.0998 0.2579 0.034 Uiso 1 1 calc R
C19 C 0.0129(2) 0.0135(6) 0.1480(2) 0.0280(7) Uani 1 1 d .
C20 C 0.0154(2) 0.1654(5) 0.1038(2) 0.0288(7) Uani 1 1 d .
H20 H -0.0243 0.1787 0.0513 0.035 Uiso 1 1 calc R
C21 C 0.0782(2) 0.2979(5) 0.13946(19) 0.0277(7) Uani 1 1 d .
H21 H 0.0804 0.3981 0.1094 0.033 Uiso 1 1 calc R
C22 C 0.2067(2) 0.4218(5) 0.2557(2) 0.0312(8) Uani 1 1 d .
H22 H 0.2425 0.3820 0.3100 0.037 Uiso 1 1 calc R
C23 C 0.2686(3) 0.4522(5) 0.2104(3) 0.0350(9) Uani 1 1 d .
H23A H 0.2972 0.3423 0.2063 0.052 Uiso 1 1 calc GR
H23B H 0.3129 0.5382 0.2384 0.052 Uiso 1 1 calc GR
H23C H 0.2354 0.4955 0.1574 0.052 Uiso 1 1 calc GR
C24 C 0.1626(2) 0.5939(5) 0.2634(2) 0.0344(8) Uani 1 1 d .
H24A H 0.1288 0.6383 0.2108 0.052 Uiso 1 1 calc GR
H24B H 0.2073 0.6792 0.2914 0.052 Uiso 1 1 calc GR
H24C H 0.1235 0.5740 0.2930 0.052 Uiso 1 1 calc GR
C25 C -0.0463(2) -0.1362(5) 0.1086(2) 0.0329(8) Uani 1 1 d .
H25A H -0.0584 -0.1324 0.0516 0.049 Uiso 1 1 calc GR
H25B H -0.1012 -0.1268 0.1186 0.049 Uiso 1 1 calc GR
H25C H -0.0176 -0.2466 0.1299 0.049 Uiso 1 1 calc GR

loop_
_atom_site_aniso_label
_atom_site_aniso_U_11
_atom_site_aniso_U_22
_atom_site_aniso_U_33
_atom_site_aniso_U_23
_atom_site_aniso_U_13
_atom_site_aniso_U_12
Os1 0.02226(12) 0.03029(13) 0.02321(13) -0.00001(5) 0.00940(8) 0.00075(5)
O1 0.0263(11) 0.0296(13) 0.0276(11) 0.0002(10) 0.0121(9) 0.0012(10)
O2 0.0275(11) 0.0306(12) 0.0281(11) -0.0023(10) 0.0134(9) -0.0009(10)
O3 0.0452(17) 0.0378(14) 0.0353(15) -0.0024(13) 0.0211(13) 0.0024(13)
N1 0.0268(15) 0.0338(16) 0.0267(15) -0.0006(11) 0.0133(13) 0.0017(11)
N2 0.0254(14) 0.0347(15) 0.0243(14) -0.0007(12) 0.0112(12) 0.0045(13)
C1 0.0248(17) 0.0362(18) 0.0242(17) 0.0008(16) 0.0088(14) 0.0033(16)
C2 0.0246(15) 0.0334(18) 0.0252(16) 0.0027(14) 0.0073(13) 0.0039(14)
C3 0.0276(16) 0.0357(18) 0.0258(16) 0.0016(14) 0.0098(13) 0.0021(14)
C4 0.0307(17) 0.0356(19) 0.0252(16) 0.0020(14) 0.0099(13) 0.0052(15)
C5 0.0266(16) 0.040(2) 0.0248(16) 0.0024(15) 0.0098(13) 0.0038(15)
C6 0.0309(18) 0.0411(19) 0.0282(17) -0.0007(17) 0.0142(15) 0.0036(17)
C7 0.0254(18) 0.050(3) 0.0288(19) 0.0013(14) 0.0116(16) -0.0015(14)
C8 0.0266(16) 0.042(2) 0.0291(17) 0.0001(15) 0.0092(14) -0.0030(15)
C9 0.0249(16) 0.0371(19) 0.0276(16) -0.0010(14) 0.0080(13) -0.0011(14)
C10 0.0230(16) 0.0367(18) 0.0255(17) 0.0012(15) 0.0080(14) 0.0029(15)
C11 0.0280(18) 0.0363(19) 0.0204(16) 0.0020(13) 0.0080(14) 0.0007(13)
C12 0.029(2) 0.042(2) 0.029(2) 0.0019(15) 0.0113(17) 0.0014(15)
C13 0.0241(18) 0.041(2) 0.0306(19) 0.0031(14) 0.0112(15) 0.0013(14)
C14 0.030(2) 0.068(3) 0.036(2) 0.008(2) 0.0066(17) 0.004(2)
C15 0.0340(19) 0.036(2) 0.0303(19) -0.0029(14) 0.0153(16) 0.0015(15)
C16 0.0254(15) 0.0307(17) 0.0278(16) -0.0053(14) 0.0132(13) 0.0003(14)
C17 0.0250(16) 0.0360(19) 0.0240(16) -0.0035(14) 0.0103(13) 0.0034(14)
C18 0.0283(17) 0.0300(17) 0.0300(18) 0.0007(16) 0.0154(14) -0.0001(17)
C19 0.0227(16) 0.0391(19) 0.0268(17) -0.0021(16) 0.0142(14) -0.0016(16)
C20 0.0212(15) 0.0356(19) 0.0305(17) 0.0000(14) 0.0102(13) 0.0082(13)
C21 0.0266(16) 0.0295(17) 0.0297(16) 0.0037(14) 0.0134(13) 0.0072(14)
C22 0.0307(18) 0.0364(19) 0.0280(18) -0.0014(14) 0.0120(15) -0.0021(15)
C23 0.032(2) 0.040(2) 0.037(2) -0.0066(14) 0.0172(17) -0.0070(14)
C24 0.0341(19) 0.0352(18) 0.0371(19) -0.0032(17) 0.0163(16) -0.0002(17)
C25 0.0272(17) 0.043(2) 0.0316(17) -0.0032(16) 0.0136(14) -0.0039(15)

loop_
_atom_type_symbol
_atom_type_description
_atom_type_scat_dispersion_real
_atom_type_scat_dispersion_imag
_atom_type_scat_source
C C 0.0181 0.0091 'International Tables Vol C Tables 4.2.6.8 and 6.1.1.4'
H H 0.0000 0.0000 'International Tables Vol C Tables 4.2.6.8 and 6.1.1.4'
N N 0.0311 0.0180 'International Tables Vol C Tables 4.2.6.8 and 6.1.1.4'
O O 0.0492 0.0322 'International Tables Vol C Tables 4.2.6.8 and 6.1.1.4'
Os Os -4.9801 6.2216 'International Tables Vol C Tables 4.2.6.8 and 6.1.1.4'

loop_
_geom_angle_atom_site_label_1
_geom_angle_atom_site_label_2
_geom_angle_atom_site_label_3
_geom_angle
O1 Os1 O2 76.29(9)
O1 Os1 N2 76.21(10)
O1 Os1 C16 108.31(11)
O1 Os1 C17 143.28(12)
O1 Os1 C18 171.48(11)
O1 Os1 C19 134.79(12)
O1 Os1 C20 103.17(11)
O1 Os1 C21 92.04(11)
O2 Os1 C16 174.08(10)
O2 Os1 C17 138.39(12)
O2 Os1 C18 105.67(12)
O2 Os1 C19 91.21(12)
O2 Os1 C20 105.36(11)
O2 Os1 C21 139.04(11)
N2 Os1 O2 82.37(10)
N2 Os1 C16 102.21(12)
N2 Os1 C17 94.25(12)
N2 Os1 C18 112.18(13)
N2 Os1 C19 145.84(14)
N2 Os1 C20 171.96(13)
N2 Os1 C21 133.41(13)
C16 Os1 C18 69.22(13)
C17 Os1 C16 38.30(13)
C17 Os1 C18 37.83(14)
C17 Os1 C19 68.75(13)
C17 Os1 C20 81.47(13)
C19 Os1 C16 82.90(14)
C19 Os1 C18 37.74(14)
C20 Os1 C16 70.23(13)
C20 Os1 C18 68.32(13)
C20 Os1 C19 38.17(14)
C21 Os1 C16 38.72(12)
C21 Os1 C17 68.73(13)
C21 Os1 C18 81.08(14)
C21 Os1 C19 69.35(14)
C21 Os1 C20 38.62(13)
C1 O1 Os1 105.4(2)
C2 O2 Os1 112.7(2)
N2 N1 C1 112.5(3)
C13 N1 N2 110.5(3)
C13 N1 C1 137.0(3)
N1 N2 Os1 111.1(2)
C11 N2 Os1 141.6(3)
C11 N2 N1 106.8(3)
O1 C1 N1 105.5(3)
O1 C1 C2 108.3(3)
O1 C1 C10 114.8(3)
N1 C1 C2 104.0(3)
C10 C1 N1 107.8(3)
C10 C1 C2 115.3(3)
O2 C2 C1 112.1(3)
O2 C2 C3 124.8(3)
C3 C2 C1 123.1(3)
C2 C3 C4 119.6(3)
C2 C3 C15 122.4(3)
C4 C3 C15 118.0(3)
O3 C4 C3 121.9(4)
O3 C4 C5 119.1(3)
C3 C4 C5 118.9(3)
C6 C5 C4 119.5(3)
C10 C5 C4 121.5(3)
C10 C5 C6 118.7(4)
C7 C6 C5 120.4(4)
C6 C7 C8 120.5(4)
C7 C8 C9 119.7(4)
C10 C9 C8 119.7(3)
C5 C10 C1 119.0(3)
C9 C10 C1 120.0(3)
C9 C10 C5 121.0(3)
N2 C11 C12 110.3(3)
C11 C12 C14 127.5(4)
C13 C12 C11 105.0(4)
C13 C12 C14 127.5(4)
N1 C13 C12 107.4(3)
C17 C16 Os1 70.37(19)
C17 C16 C21 116.5(3)
C17 C16 C22 121.4(3)
C21 C16 Os1 69.16(19)
C21 C16 C22 122.0(3)
C22 C16 Os1 129.2(2)
C16 C17 Os1 71.33(18)
C18 C17 Os1 72.28(19)
C18 C17 C16 122.1(3)
C17 C18 Os1 69.89(19)
C19 C18 Os1 70.09(19)
C19 C18 C17 120.0(4)
C18 C19 Os1 72.2(2)
C18 C19 C20 119.9(4)
C18 C19 C25 120.1(4)
C20 C19 Os1 70.83(19)
C20 C19 C25 119.9(3)
C25 C19 Os1 126.1(3)
C19 C20 Os1 71.00(19)
C19 C20 C21 119.2(3)
C21 C20 Os1 69.61(18)
C16 C21 Os1 72.12(19)
C20 C21 Os1 71.77(19)
C20 C21 C16 122.2(3)
C16 C22 C23 113.6(3)
C16 C22 C24 109.9(3)
C23 C22 C24 109.8(3)

loop_
_geom_bond_atom_site_label_1
_geom_bond_atom_site_label_2
_geom_bond_distance
Os1 O1 2.051(2)
Os1 O2 2.122(2)
Os1 N2 2.103(3)
Os1 C16 2.186(3)
Os1 C17 2.173(3)
Os1 C18 2.204(3)
Os1 C19 2.177(3)
Os1 C20 2.175(3)
Os1 C21 2.146(3)
O1 C1 1.371(5)
O2 C2 1.308(4)
O3 C4 1.235(5)
N1 N2 1.358(4)
N1 C1 1.517(5)
N1 C13 1.339(5)
N2 C11 1.325(5)
C1 C2 1.526(5)
C1 C10 1.505(5)
C2 C3 1.372(5)
C3 C4 1.445(5)
C3 C15 1.505(5)
C4 C5 1.509(5)
C5 C6 1.398(5)
C5 C10 1.392(5)
C6 C7 1.383(6)
C7 C8 1.389(5)
C8 C9 1.390(5)
C9 C10 1.387(5)
C11 C12 1.395(6)
C12 C13 1.391(6)
C12 C14 1.509(6)
C16 C17 1.430(5)
C16 C21 1.437(5)
C16 C22 1.510(5)
C17 C18 1.419(5)
C18 C19 1.417(5)
C19 C20 1.423(5)
C19 C25 1.511(5)
C20 C21 1.429(5)
C22 C23 1.530(5)
C22 C24 1.535(5)

loop_
_geom_torsion_atom_site_label_1
_geom_torsion_atom_site_label_2
_geom_torsion_atom_site_label_3
_geom_torsion_atom_site_label_4
_geom_torsion
Os1 O1 C1 N1 -57.3(3)
Os1 O1 C1 C2 53.6(3)
Os1 O1 C1 C10 -175.9(2)
Os1 O2 C2 C1 1.4(3)
Os1 O2 C2 C3 -177.9(3)
Os1 N2 C11 C12 -171.6(3)
Os1 C16 C17 C18 -53.7(3)
Os1 C16 C21 C20 53.8(3)
Os1 C16 C22 C23 30.4(5)
Os1 C16 C22 C24 153.9(3)
Os1 C17 C18 C19 -51.0(3)
Os1 C18 C19 C20 -54.3(3)
Os1 C18 C19 C25 121.9(3)
Os1 C19 C20 C21 -52.1(3)
Os1 C20 C21 C16 -53.9(3)
O1 C1 C2 O2 -37.0(4)
O1 C1 C2 C3 142.3(3)
O1 C1 C10 C5 -144.2(3)
O1 C1 C10 C9 36.6(5)
O2 C2 C3 C4 -179.0(3)
O2 C2 C3 C15 0.9(5)
O3 C4 C5 C6 6.5(5)
O3 C4 C5 C10 -178.9(3)
N1 N2 C11 C12 -1.4(4)
N1 C1 C2 O2 74.9(3)
N1 C1 C2 C3 -105.8(4)
N1 C1 C10 C5 98.5(4)
N1 C1 C10 C9 -80.7(4)
N2 N1 C1 O1 40.4(4)
N2 N1 C1 C2 -73.5(3)
N2 N1 C1 C10 163.6(3)
N2 N1 C13 C12 -1.2(4)
N2 C11 C12 C13 0.8(4)
N2 C11 C12 C14 179.3(4)
C1 N1 N2 Os1 -3.4(3)
C1 N1 N2 C11 -176.9(3)
C1 N1 C13 C12 176.8(4)
C1 C2 C3 C4 1.7(5)
C1 C2 C3 C15 -178.4(3)
C2 C1 C10 C5 -17.2(5)
C2 C1 C10 C9 163.6(3)
C2 C3 C4 O3 173.4(3)
C2 C3 C4 C5 -10.4(5)
C3 C4 C5 C6 -169.7(3)
C3 C4 C5 C10 4.9(5)
C4 C5 C6 C7 173.0(3)
C4 C5 C10 C1 9.4(5)
C4 C5 C10 C9 -171.4(3)
C5 C6 C7 C8 -1.0(6)
C6 C5 C10 C1 -176.0(3)
C6 C5 C10 C9 3.2(5)
C6 C7 C8 C9 2.2(5)
C7 C8 C9 C10 -0.8(5)
C8 C9 C10 C1 177.2(3)
C8 C9 C10 C5 -1.9(5)
C10 C1 C2 O2 -167.3(3)
C10 C1 C2 C3 12.1(5)
C10 C5 C6 C7 -1.7(5)
C11 C12 C13 N1 0.3(4)
C13 N1 N2 Os1 175.1(2)
C13 N1 N2 C11 1.6(4)
C13 N1 C1 O1 -137.5(4)
C13 N1 C1 C2 108.5(4)
C13 N1 C1 C10 -14.4(6)
C14 C12 C13 N1 -178.3(4)
C15 C3 C4 O3 -6.5(5)
C15 C3 C4 C5 169.7(3)
C16 C17 C18 Os1 53.3(3)
C16 C17 C18 C19 2.3(5)
C17 C16 C21 Os1 -53.7(3)
C17 C16 C21 C20 0.1(4)
C17 C16 C22 C23 119.9(4)
C17 C16 C22 C24 -116.6(4)
C17 C18 C19 Os1 50.9(3)
C17 C18 C19 C20 -3.4(5)
C17 C18 C19 C25 172.8(3)
C18 C19 C20 Os1 54.9(3)
C18 C19 C20 C21 2.9(5)
C19 C20 C21 Os1 52.7(3)
C19 C20 C21 C16 -1.2(5)
C21 C16 C17 Os1 53.1(2)
C21 C16 C17 C18 -0.6(5)
C21 C16 C22 C23 -57.8(4)
C21 C16 C22 C24 65.7(4)
C22 C16 C17 Os1 -124.7(3)
C22 C16 C17 C18 -178.4(3)
C22 C16 C21 Os1 124.1(3)
C22 C16 C21 C20 177.9(3)
C25 C19 C20 Os1 -121.3(3)
C25 C19 C20 C21 -173.3(3)
